data_4125437
loop_
_publ_author_name
'Lopchuk, Justin M.'
'Fjelbye, Kasper'
'Kawamata, Yu'
'Malins, Lara R.'
'Pan, Chung-Mao'
'Gianatassio, Ryan'
'Wang, Jie'
'Prieto, Liher'
'Bradow, James'
'Brandt, Thomas A.'
'Collins, Michael R.'
'Elleraas, Jeff'
'Ewanicki, Jason'
'Farrell, William'
'Fadeyi, Olugbeminiyi O.'
'Gallego, Gary M.'
'Mousseau, James J.'
'Oliver, Robert'
'Sach, Neal W.'
'Smith, Jason K.'
'Spangler, Jillian E.'
'Zhu, Huichin'
'Zhu, Jinjiang'
'Baran, Phil S.'

_publ_section_title
;
 Strain-Release Heteroatom Functionalization: Development, Scope, and
 Stereospecificity.
;
_journal_issue 8
_journal_name_full 'Journal of the American Chemical Society'
_journal_page_first 3209
_journal_page_last 3226
_journal_paper_doi 10.1021/jacs.6b13229
_journal_volume 139
_journal_year 2017
_chemical_absolute_configuration ad
_chemical_formula_moiety 'C18 H18 F2 O3 S2'
_chemical_formula_sum 'C18 H18 F2 O3 S2'
_chemical_formula_weight 384.44
_space_group_crystal_system monoclinic
_space_group_IT_number 4
_space_group_name_Hall 'P 2yb'
_space_group_name_H-M_alt 'P 1 21 1'
_symmetry_space_group_name_Hall 'P 2yb'
_symmetry_space_group_name_H-M 'P 1 21 1'
_atom_sites_solution_hydrogens geom
_atom_sites_solution_primary dual
_audit_creation_date 2016-08-09
_audit_creation_method
;
Olex2 1.2-beta
(compiled 2016.07.26 svn.r3321 for OlexSys, GUI svn.r5206)
;
_cell_angle_alpha 90
_cell_angle_beta 98.442(6)
_cell_angle_gamma 90
_cell_formula_units_Z 2
_cell_length_a 7.8306(11)
_cell_length_b 5.4318(7)
_cell_length_c 20.139(3)
_cell_measurement_reflns_used 7313
_cell_measurement_temperature 100
_cell_measurement_theta_max 68.069
_cell_measurement_theta_min 2.212
_cell_volume 847.3(2)
_computing_molecular_graphics 'Olex2 (Dolomanov et al., 2009)'
_computing_publication_material 'Olex2 (Dolomanov et al., 2009)'
_computing_structure_refinement 'XL (Sheldrick, 2008)'
_computing_structure_solution 'ShelXT (Sheldrick, 2015)'
_diffrn_ambient_temperature 100
_diffrn_detector 'CCD area detector'
_diffrn_detector_area_resol_mean 5.6
_diffrn_detector_type 'Bruker SMART CCD 6000 area detector'
_diffrn_measured_fraction_theta_full 0.984
_diffrn_measured_fraction_theta_max 0.982
_diffrn_measurement_device 'three-circle diffractometer'
_diffrn_measurement_device_type 'Bruker SMART CCD 6000 area detector'
_diffrn_measurement_method '\f and \w scans'
_diffrn_radiation_monochromator graphite
_diffrn_radiation_probe x-ray
_diffrn_radiation_type CuK\a
_diffrn_radiation_wavelength 1.54184
_diffrn_reflns_av_R_equivalents 0.0352
_diffrn_reflns_av_unetI/netI 0.0452
_diffrn_reflns_Laue_measured_fraction_full 0.984
_diffrn_reflns_Laue_measured_fraction_max 0.982
_diffrn_reflns_limit_h_max 9
_diffrn_reflns_limit_h_min -9
_diffrn_reflns_limit_k_max 6
_diffrn_reflns_limit_k_min -6
_diffrn_reflns_limit_l_max 24
_diffrn_reflns_limit_l_min -21
_diffrn_reflns_number 7769
_diffrn_reflns_point_group_measured_fraction_full 0.948
_diffrn_reflns_point_group_measured_fraction_max 0.945
_diffrn_reflns_theta_full 68.000
_diffrn_reflns_theta_max 68.505
_diffrn_reflns_theta_min 2.218
_diffrn_source 'sealed X-ray tube'
_diffrn_source_target Mo
_diffrn_standards_number 0
_exptl_absorpt_coefficient_mu 3.181
_exptl_absorpt_correction_T_max 0.3200
_exptl_absorpt_correction_T_min 0.1783
_exptl_absorpt_correction_type multi-scan
_exptl_absorpt_process_details
;
SADABS-2014/5 (Bruker,2014/5) was used for absorption correction.
wR2(int) was 0.1125 before and 0.0627 after correction.
The Ratio of minimum to maximum transmission is 0.5572.
The \l/2 correction factor is Not present.
;
_exptl_crystal_colour colourless
_exptl_crystal_colour_primary colourless
_exptl_crystal_density_diffrn 1.507
_exptl_crystal_description needle
_exptl_crystal_F_000 400
_exptl_crystal_size_max 0.16
_exptl_crystal_size_mid 0.12
_exptl_crystal_size_min 0.06
_refine_diff_density_max 0.267
_refine_diff_density_min -0.243
_refine_diff_density_rms 0.050
_refine_ls_abs_structure_details
;
 Flack x determined using 1215 quotients [(I+)-(I-)]/[(I+)+(I-)]
 (Parsons, Flack and Wagner, Acta Cryst. B69 (2013) 249-259).
;
_refine_ls_abs_structure_Flack 0.048(7)
_refine_ls_extinction_method none
_refine_ls_goodness_of_fit_ref 1.055
_refine_ls_hydrogen_treatment constr
_refine_ls_matrix_type full
_refine_ls_number_parameters 227
_refine_ls_number_reflns 2963
_refine_ls_number_restraints 1
_refine_ls_restrained_S_all 1.055
_refine_ls_R_factor_all 0.0272
_refine_ls_R_factor_gt 0.0269
_refine_ls_shift/su_max 0.000
_refine_ls_shift/su_mean 0.000
_refine_ls_structure_factor_coef Fsqd
_refine_ls_weighting_details 'w=1/[\s^2^(Fo^2^)+(0.0354P)^2^+0.1044P] where P=(Fo^2^+2Fc^2^)/3'
_refine_ls_weighting_scheme calc
_refine_ls_wR_factor_gt 0.0673
_refine_ls_wR_factor_ref 0.0675
_reflns_Friedel_coverage 0.729
_reflns_Friedel_fraction_full 0.902
_reflns_Friedel_fraction_max 0.899
_reflns_number_gt 2922
_reflns_number_total 2963
_reflns_threshold_expression 'I > 2\s(I)'
_cod_data_source_file ja6b13229_si_011.cif
_cod_data_source_block baran605
_cod_depositor_comments 'Adding full bibliography for 4125430--4125440.cif.'
_cod_original_cell_volume 847.33(19)
_cod_database_code 4125437
_shelx_space_group_comment
;
The symmetry employed for this shelxl refinement is uniquely defined
by the following loop, which should always be used as a source of
symmetry information in preference to the above space-group names.
They are only intended as comments.
;
_olex2_refinement_description
;
1. Fixed Uiso
 At 1.2 times of:
  All C(H) groups, All C(H,H) groups
 At 1.5 times of:
  All C(H,H,H) groups
2.a Ternary CH refined with riding coordinates:
 C5(H5), C7(H7)
2.b Secondary CH2 refined with riding coordinates:
 C6(H6A,H6B), C13(H13A,H13B), C14(H14A,H14B)
2.c Aromatic/amide H refined with riding coordinates:
 C1(H1), C3(H3), C9(H9), C10(H10), C16(H16), C17(H17), C18(H18)
2.d Idealised Me refined as rotating group:
 C12(H12A,H12B,H12C)
;
_shelx_shelxl_version_number 2014/7
_olex2_submission_special_instructions 'No special instructions were received'

loop_
_space_group_symop_operation_xyz
'x, y, z'
'-x, y+1/2, -z'

loop_
_atom_site_label
_atom_site_type_symbol
_atom_site_fract_x
_atom_site_fract_y
_atom_site_fract_z
_atom_site_U_iso_or_equiv
_atom_site_adp_type
_atom_site_occupancy
_atom_site_site_symmetry_order
_atom_site_calc_flag
_atom_site_refinement_flags_posn
S1 S 0.03012(6) 0.41946(10) 0.21524(3) 0.01984(15) Uani 1 1 d .
S2 S 0.58183(7) 0.07590(9) 0.29492(3) 0.02146(15) Uani 1 1 d .
F1 F -0.3857(2) 1.0175(3) 0.08178(9) 0.0356(4) Uani 1 1 d .
F2 F -0.1709(3) 0.3756(4) -0.03549(9) 0.0487(5) Uani 1 1 d .
O1 O 0.8132(2) 0.2251(3) 0.58512(8) 0.0241(4) Uani 1 1 d .
O2 O -0.0658(2) 0.4805(4) 0.26833(9) 0.0301(4) Uani 1 1 d .
O3 O 0.0664(2) 0.1656(3) 0.20257(10) 0.0290(4) Uani 1 1 d .
C1 C -0.2805(3) 0.7003(5) 0.02187(13) 0.0274(5) Uani 1 1 d .
H1 H -0.3466 0.7577 -0.0185 0.033 Uiso 1 1 calc R
C2 C -0.2832(3) 0.8176(5) 0.08182(13) 0.0244(5) Uani 1 1 d .
C3 C -0.1888(3) 0.7436(4) 0.14151(12) 0.0212(5) Uani 1 1 d .
H3 H -0.1926 0.8309 0.1821 0.025 Uiso 1 1 calc R
C4 C -0.0879(3) 0.5348(4) 0.13933(12) 0.0197(5) Uani 1 1 d .
C5 C 0.2283(3) 0.5863(4) 0.22890(11) 0.0180(4) Uani 1 1 d .
H5 H 0.2059 0.7625 0.2391 0.022 Uiso 1 1 calc R
C6 C 0.3432(3) 0.4656(4) 0.28940(11) 0.0206(5) Uani 1 1 d .
H6A H 0.3758 0.5875 0.3256 0.025 Uiso 1 1 calc R
H6B H 0.2815 0.3276 0.3076 0.025 Uiso 1 1 calc R
C7 C 0.5038(3) 0.3717(4) 0.26162(11) 0.0182(5) Uani 1 1 d .
H7 H 0.5984 0.4962 0.2708 0.022 Uiso 1 1 calc R
C8 C 0.6464(3) 0.1420(4) 0.38123(12) 0.0189(5) Uani 1 1 d .
C9 C 0.7534(3) 0.3385(4) 0.40301(12) 0.0202(5) Uani 1 1 d .
H9 H 0.7880 0.4497 0.3711 0.024 Uiso 1 1 calc R
C10 C 0.8105(3) 0.3742(4) 0.47089(12) 0.0200(5) Uani 1 1 d .
H10 H 0.8821 0.5109 0.4853 0.024 Uiso 1 1 calc R
C11 C 0.7628(3) 0.2096(5) 0.51760(12) 0.0182(5) Uani 1 1 d .
C12 C 0.9257(3) 0.4221(5) 0.60891(12) 0.0274(5) Uani 1 1 d .
H12A H 1.0329 0.4087 0.5895 0.041 Uiso 1 1 calc GR
H12B H 0.9521 0.4139 0.6580 0.041 Uiso 1 1 calc GR
H12C H 0.8695 0.5795 0.5957 0.041 Uiso 1 1 calc GR
C13 C 0.4496(3) 0.3484(4) 0.18579(11) 0.0199(5) Uani 1 1 d .
H13A H 0.5507 0.3574 0.1616 0.024 Uiso 1 1 calc R
H13B H 0.3872 0.1921 0.1742 0.024 Uiso 1 1 calc R
C14 C 0.3309(3) 0.5699(5) 0.16967(11) 0.0206(4) Uani 1 1 d .
H14A H 0.2526 0.5446 0.1269 0.025 Uiso 1 1 calc R
H14B H 0.3989 0.7218 0.1661 0.025 Uiso 1 1 calc R
C15 C -0.1771(3) 0.4946(5) 0.02298(13) 0.0296(6) Uani 1 1 d .
C16 C -0.0799(3) 0.4076(5) 0.08048(13) 0.0255(5) Uani 1 1 d .
H16 H -0.0098 0.2652 0.0798 0.031 Uiso 1 1 calc R
C17 C 0.5963(3) -0.0189(4) 0.42850(12) 0.0207(5) Uani 1 1 d .
H17 H 0.5206 -0.1515 0.4142 0.025 Uiso 1 1 calc R
C18 C 0.6557(3) 0.0123(4) 0.49622(13) 0.0207(5) Uani 1 1 d .
H18 H 0.6232 -0.1012 0.5280 0.025 Uiso 1 1 calc R

loop_
_atom_site_aniso_label
_atom_site_aniso_U_11
_atom_site_aniso_U_22
_atom_site_aniso_U_33
_atom_site_aniso_U_23
_atom_site_aniso_U_13
_atom_site_aniso_U_12
S1 0.0167(2) 0.0205(3) 0.0221(3) 0.0025(2) 0.00223(19) -0.0026(2)
S2 0.0268(3) 0.0157(3) 0.0209(3) -0.0008(2) 0.0001(2) 0.0028(2)
F1 0.0335(8) 0.0336(9) 0.0376(8) -0.0013(7) -0.0023(6) 0.0143(7)
F2 0.0590(11) 0.0565(13) 0.0271(9) -0.0204(8) -0.0058(8) 0.0131(9)
O1 0.0224(8) 0.0305(9) 0.0190(8) 0.0035(7) 0.0019(6) -0.0055(7)
O2 0.0216(8) 0.0446(11) 0.0251(9) 0.0061(8) 0.0063(7) -0.0029(8)
O3 0.0287(9) 0.0183(8) 0.0383(10) 0.0031(7) -0.0011(8) -0.0043(7)
C1 0.0248(12) 0.0323(13) 0.0234(13) -0.0012(10) -0.0026(9) -0.0014(11)
C2 0.0173(10) 0.0240(11) 0.0309(13) -0.0009(10) 0.0007(9) 0.0005(9)
C3 0.0183(10) 0.0219(11) 0.0237(12) -0.0043(9) 0.0036(9) -0.0020(9)
C4 0.0156(9) 0.0211(11) 0.0223(11) -0.0007(9) 0.0024(8) -0.0029(9)
C5 0.0180(9) 0.0162(10) 0.0196(10) -0.0009(9) 0.0019(8) 0.0007(9)
C6 0.0197(10) 0.0240(12) 0.0180(11) -0.0003(9) 0.0026(8) 0.0029(9)
C7 0.0185(10) 0.0164(11) 0.0194(11) 0.0004(8) 0.0021(8) -0.0003(8)
C8 0.0164(10) 0.0182(10) 0.0217(11) 0.0004(9) 0.0019(8) 0.0043(8)
C9 0.0218(10) 0.0174(10) 0.0217(11) 0.0041(9) 0.0042(8) 0.0004(9)
C10 0.0178(10) 0.0188(11) 0.0235(12) 0.0008(9) 0.0040(8) -0.0019(8)
C11 0.0137(10) 0.0219(11) 0.0191(11) 0.0009(9) 0.0026(8) 0.0035(8)
C12 0.0294(12) 0.0289(12) 0.0231(12) -0.0022(11) 0.0018(9) -0.0077(11)
C13 0.0207(10) 0.0230(11) 0.0168(11) -0.0009(9) 0.0051(8) 0.0003(9)
C14 0.0206(10) 0.0214(11) 0.0199(11) 0.0032(10) 0.0032(8) -0.0008(10)
C15 0.0312(13) 0.0335(14) 0.0228(13) -0.0089(10) -0.0004(10) -0.0017(10)
C16 0.0236(10) 0.0234(11) 0.0291(12) -0.0058(10) 0.0026(9) 0.0009(10)
C17 0.0167(9) 0.0179(10) 0.0272(12) 0.0014(9) 0.0018(8) 0.0000(8)
C18 0.0172(10) 0.0199(11) 0.0256(12) 0.0054(9) 0.0048(8) -0.0018(9)

loop_
_atom_type_symbol
_atom_type_description
_atom_type_scat_dispersion_real
_atom_type_scat_dispersion_imag
_atom_type_scat_source
C C 0.0181 0.0091 'International Tables Vol C Tables 4.2.6.8 and 6.1.1.4'
H H 0.0000 0.0000 'International Tables Vol C Tables 4.2.6.8 and 6.1.1.4'
F F 0.0727 0.0534 'International Tables Vol C Tables 4.2.6.8 and 6.1.1.4'
O O 0.0492 0.0322 'International Tables Vol C Tables 4.2.6.8 and 6.1.1.4'
S S 0.3331 0.5567 'International Tables Vol C Tables 4.2.6.8 and 6.1.1.4'

loop_
_geom_angle_atom_site_label_1
_geom_angle_atom_site_label_2
_geom_angle_atom_site_label_3
_geom_angle
O2 S1 O3 119.56(12)
O2 S1 C4 107.25(11)
O2 S1 C5 107.87(11)
O3 S1 C4 106.03(11)
O3 S1 C5 108.93(11)
C4 S1 C5 106.49(10)
C8 S2 C7 102.42(10)
C11 O1 C12 117.19(18)
C2 C1 H1 121.7
C2 C1 C15 116.7(2)
C15 C1 H1 121.7
F1 C2 C1 117.4(2)
F1 C2 C3 118.6(2)
C1 C2 C3 124.0(2)
C2 C3 H3 121.7
C2 C3 C4 116.6(2)
C4 C3 H3 121.7
C3 C4 S1 119.15(18)
C16 C4 S1 118.53(19)
C16 C4 C3 122.3(2)
S1 C5 H5 110.1
C6 C5 S1 107.31(15)
C6 C5 H5 110.1
C14 C5 S1 113.17(16)
C14 C5 H5 110.1
C14 C5 C6 106.08(17)
C5 C6 H6A 110.7
C5 C6 H6B 110.7
H6A C6 H6B 108.8
C7 C6 C5 105.41(18)
C7 C6 H6A 110.7
C7 C6 H6B 110.7
S2 C7 H7 109.3
C6 C7 S2 114.14(16)
C6 C7 H7 109.3
C13 C7 S2 108.99(15)
C13 C7 C6 105.58(18)
C13 C7 H7 109.3
C9 C8 S2 122.50(18)
C9 C8 C17 119.0(2)
C17 C8 S2 118.36(17)
C8 C9 H9 119.6
C8 C9 C10 120.7(2)
C10 C9 H9 119.6
C9 C10 H10 120.1
C11 C10 C9 119.8(2)
C11 C10 H10 120.1
O1 C11 C10 124.7(2)
O1 C11 C18 115.5(2)
C10 C11 C18 119.8(2)
O1 C12 H12A 109.5
O1 C12 H12B 109.5
O1 C12 H12C 109.5
H12A C12 H12B 109.5
H12A C12 H12C 109.5
H12B C12 H12C 109.5
C7 C13 H13A 111.2
C7 C13 H13B 111.2
H13A C13 H13B 109.2
C14 C13 C7 102.63(18)
C14 C13 H13A 111.2
C14 C13 H13B 111.2
C5 C14 H14A 110.8
C5 C14 H14B 110.8
C13 C14 C5 104.60(18)
C13 C14 H14A 110.8
C13 C14 H14B 110.8
H14A C14 H14B 108.9
F2 C15 C1 118.0(2)
F2 C15 C16 119.0(2)
C16 C15 C1 123.0(2)
C4 C16 H16 121.2
C15 C16 C4 117.5(2)
C15 C16 H16 121.2
C8 C17 H17 119.7
C18 C17 C8 120.6(2)
C18 C17 H17 119.7
C11 C18 H18 120.0
C17 C18 C11 120.0(2)
C17 C18 H18 120.0

loop_
_geom_bond_atom_site_label_1
_geom_bond_atom_site_label_2
_geom_bond_distance
S1 O2 1.4325(19)
S1 O3 1.4383(19)
S1 C4 1.780(2)
S1 C5 1.784(2)
S2 C7 1.812(2)
S2 C8 1.774(2)
F1 C2 1.350(3)
F2 C15 1.350(3)
O1 C11 1.362(3)
O1 C12 1.424(3)
C1 H1 0.9500
C1 C2 1.368(4)
C1 C15 1.378(4)
C2 C3 1.376(4)
C3 H3 0.9500
C3 C4 1.386(3)
C4 C16 1.381(4)
C5 H5 1.0000
C5 C6 1.550(3)
C5 C14 1.535(3)
C6 H6A 0.9900
C6 H6B 0.9900
C6 C7 1.537(3)
C7 H7 1.0000
C7 C13 1.529(3)
C8 C9 1.388(3)
C8 C17 1.391(3)
C9 H9 0.9500
C9 C10 1.388(3)
C10 H10 0.9500
C10 C11 1.388(3)
C11 C18 1.390(3)
C12 H12A 0.9800
C12 H12B 0.9800
C12 H12C 0.9800
C13 H13A 0.9900
C13 H13B 0.9900
C13 C14 1.526(3)
C14 H14A 0.9900
C14 H14B 0.9900
C15 C16 1.373(4)
C16 H16 0.9500
C17 H17 0.9500
C17 C18 1.385(4)
C18 H18 0.9500

loop_
_geom_torsion_atom_site_label_1
_geom_torsion_atom_site_label_2
_geom_torsion_atom_site_label_3
_geom_torsion_atom_site_label_4
_geom_torsion
S1 C4 C16 C15 177.6(2)
S1 C5 C6 C7 118.32(17)
S1 C5 C14 C13 -91.41(18)
S2 C7 C13 C14 160.26(15)
S2 C8 C9 C10 -175.57(17)
S2 C8 C17 C18 174.34(17)
F1 C2 C3 C4 178.8(2)
F2 C15 C16 C4 179.4(2)
O1 C11 C18 C17 179.6(2)
O2 S1 C4 C3 30.2(2)
O2 S1 C4 C16 -147.70(19)
O2 S1 C5 C6 72.52(17)
O2 S1 C5 C14 -170.80(16)
O3 S1 C4 C3 158.98(18)
O3 S1 C4 C16 -18.9(2)
O3 S1 C5 C6 -58.67(18)
O3 S1 C5 C14 58.01(19)
C1 C2 C3 C4 -0.9(4)
C1 C15 C16 C4 -0.1(4)
C2 C1 C15 F2 -179.6(2)
C2 C1 C15 C16 -0.1(4)
C2 C3 C4 S1 -177.11(18)
C2 C3 C4 C16 0.7(3)
C3 C4 C16 C15 -0.2(4)
C4 S1 C5 C6 -172.63(15)
C4 S1 C5 C14 -55.95(19)
C5 S1 C4 C3 -85.1(2)
C5 S1 C4 C16 97.0(2)
C5 C6 C7 S2 -140.89(16)
C5 C6 C7 C13 -21.2(2)
C6 C5 C14 C13 26.0(2)
C6 C7 C13 C14 37.2(2)
C7 S2 C8 C9 -50.4(2)
C7 S2 C8 C17 133.81(18)
C7 C13 C14 C5 -38.9(2)
C8 S2 C7 C6 -64.69(18)
C8 S2 C7 C13 177.57(15)
C8 C9 C10 C11 1.1(3)
C8 C17 C18 C11 1.7(3)
C9 C8 C17 C18 -1.6(3)
C9 C10 C11 O1 179.1(2)
C9 C10 C11 C18 -1.1(3)
C10 C11 C18 C17 -0.3(3)
C12 O1 C11 C10 -1.3(3)
C12 O1 C11 C18 178.8(2)
C14 C5 C6 C7 -2.9(2)
C15 C1 C2 F1 -179.1(2)
C15 C1 C2 C3 0.7(4)
C17 C8 C9 C10 0.2(3)
